data_2203506
loop_
_publ_author_name
'Bresner, Christopher'
'Aldridge, Simon'
'Fallis, Ian A.'
'Ooi, Li-Ling'

_publ_section_title
;
 Hydrogen-bonding motifs in the solid-state structure of
 ferroceneboronic acid
;
_journal_issue 4
_journal_name_full 'Acta Crystallographica Section E'
_journal_page_first m441
_journal_page_last m443
_journal_paper_doi 10.1107/S1600536804006014
_journal_volume 60
_journal_year 2004
_chemical_formula_iupac '[Fe (C5 H5) (C5 H6 B O2)]'
_chemical_formula_moiety 'C10 H11 B Fe O2'
_chemical_formula_sum 'C10 H11 B Fe O2'
_chemical_formula_weight 229.85
_space_group_IT_number 14
_symmetry_cell_setting monoclinic
_symmetry_space_group_name_Hall '-P 2yab'
_symmetry_space_group_name_H-M 'P 1 21/a 1'
_audit_creation_method 'WinGX routine CIF_UPDATE'
_cell_angle_alpha 90
_cell_angle_beta 106.320(3)
_cell_angle_gamma 90
_cell_formula_units_Z 4
_cell_length_a 10.0680(7)
_cell_length_b 7.0080(5)
_cell_length_c 14.0300(13)
_cell_measurement_reflns_used 1453
_cell_measurement_temperature 180(2)
_cell_measurement_theta_max 27.5
_cell_measurement_theta_min 2.9
_cell_volume 950.02(13)
_computing_cell_refinement 'HKL SCALEPACK (Otwinowski & Minor, 1997)'
_computing_data_collection 'COLLECT (Nonius 2000)'
_computing_data_reduction 'HKL SCALEPACK and DENZO (Otwinowski & Minor 1997)'
_computing_molecular_graphics 'ORTEP-3 for Windows (Farrugia, 1997)'
_computing_publication_material 'WinGX  (Farrugia, 1999)'
_computing_structure_refinement 'SHELXL97 (Sheldrick, 1997)'
_computing_structure_solution 'DIRDIF99 (Beurskens, 1999)'
_diffrn_measured_fraction_theta_full 0.993
_diffrn_measured_fraction_theta_max 0.993
_diffrn_measurement_device '95mm CCD camera on \k-goniostat'
_diffrn_measurement_device_type 'Nonius KappaCCD area-detector'
_diffrn_measurement_method \f
_diffrn_radiation_type MoK\a
_diffrn_radiation_wavelength 0.71073
_diffrn_reflns_av_R_equivalents 0.0924
_diffrn_reflns_limit_h_max 12
_diffrn_reflns_limit_h_min -12
_diffrn_reflns_limit_k_max 9
_diffrn_reflns_limit_k_min -9
_diffrn_reflns_limit_l_max 18
_diffrn_reflns_limit_l_min -18
_diffrn_reflns_number 6820
_diffrn_reflns_theta_full 27.4
_diffrn_reflns_theta_max 27.4
_diffrn_reflns_theta_min 3.0
_diffrn_standards_decay_% 0
_diffrn_standards_interval_time 0
_diffrn_standards_number 0
_exptl_absorpt_coefficient_mu 1.551
_exptl_absorpt_correction_T_max 0.955
_exptl_absorpt_correction_T_min 0.824
_exptl_absorpt_correction_type multi-scan
_exptl_absorpt_process_details '(SORTAV; Blessing, 1995)'
_exptl_crystal_colour yellow
_exptl_crystal_density_diffrn 1.607
_exptl_crystal_density_meas ?
_exptl_crystal_density_method .
_exptl_crystal_description 'triangular plate'
_exptl_crystal_F_000 472
_exptl_crystal_size_max 0.13
_exptl_crystal_size_mid 0.10
_exptl_crystal_size_min 0.03
_refine_diff_density_max 0.49
_refine_diff_density_min -0.57
_refine_ls_extinction_method none
_refine_ls_goodness_of_fit_ref 1.03
_refine_ls_hydrogen_treatment constr
_refine_ls_matrix_type full
_refine_ls_number_parameters 129
_refine_ls_number_reflns 2130
_refine_ls_number_restraints 0
_refine_ls_restrained_S_all 1.03
_refine_ls_R_factor_gt 0.0545
_refine_ls_shift/su_max 0.000
_refine_ls_structure_factor_coef Fsqd
_refine_ls_weighting_details 'calc w = 1/[\s^2^(Fo^2^)+(0.0264P)^2^+0.3652P] where P = (Fo^2^+2Fc^2^)/3'
_refine_ls_weighting_scheme calc
_refine_ls_wR_factor_ref 0.1054
_reflns_number_gt 1398
_reflns_number_total 2130
_reflns_threshold_expression I>2\s(I)
_cod_data_source_file wk6014.cif
_cod_data_source_block I
_cod_depositor_comments
;
The following automatic conversions were performed:
'_geom_bond_publ_flag' value 'No' changed to 'no' according to
'/home/saulius/struct/CIF-dictionaries/cif_core.dic' dictionary named
'cif_core.dic' version 2.4.1 from 2010-06-29 (19
times).

'_geom_bond_publ_flag' value 'Yes' changed to 'yes' according to
'/home/saulius/struct/CIF-dictionaries/cif_core.dic' dictionary named
'cif_core.dic' version 2.4.1 from 2010-06-29 (4
times).

'_geom_angle_publ_flag' value 'No' changed to 'no' according to
'/home/saulius/struct/CIF-dictionaries/cif_core.dic' dictionary named
'cif_core.dic' version 2.4.1 from 2010-06-29 (107
times).

'_geom_angle_publ_flag' value 'Yes' changed to 'yes' according to
'/home/saulius/struct/CIF-dictionaries/cif_core.dic' dictionary named
'cif_core.dic' version 2.4.1 from 2010-06-29 (3
times).

'_geom_torsion_publ_flag' value 'No' changed to 'no' according to
'/home/saulius/struct/CIF-dictionaries/cif_core.dic' dictionary named
'cif_core.dic' version 2.4.1 from 2010-06-29 (188 times).

Automatic conversion script
Id: cif_fix_enum 1527 2010-12-29 10:47:43Z saulius 

The following automatic conversions were performed:

'_geom_bond_publ_flag' value 'No' changed to 'no' according to
/home/saulius/struct/CIF-dictionaries/cif_core.dic dictionary named
'cif_core.dic' version 2.4.1 from 2010-06-29 (19
times).

'_geom_bond_publ_flag' value 'Yes' changed to 'yes'
according to /home/saulius/struct/CIF-dictionaries/cif_core.dic
dictionary named 'cif_core.dic' version 2.4.1 from 2010-06-29 (4
times).

'_geom_angle_publ_flag' value 'No' changed to 'no' according
to /home/saulius/struct/CIF-dictionaries/cif_core.dic dictionary
named 'cif_core.dic' version 2.4.1 from 2010-06-29 (107
times).

'_geom_angle_publ_flag' value 'Yes' changed to 'yes'
according to /home/saulius/struct/CIF-dictionaries/cif_core.dic
dictionary named 'cif_core.dic' version 2.4.1 from 2010-06-29 (3
times).

'_geom_torsion_publ_flag' value 'No' changed to 'no'
according to /home/saulius/struct/CIF-dictionaries/cif_core.dic
dictionary named 'cif_core.dic' version 2.4.1 from 2010-06-29 (188
times).

Automatic conversion script
Id: cif_fix_values 1715 2011-07-08 13:25:40Z adriana 
;
_cod_original_sg_symbol_H-M 'P 21/a'
_cod_database_code 2203506
_cod_database_fobs_code 2203506

loop_
_symmetry_equiv_pos_as_xyz
'x, y, z'
'-x+1/2, y+1/2, -z'
'-x, -y, -z'
'x-1/2, -y-1/2, z'

loop_
_atom_site_label
_atom_site_fract_x
_atom_site_fract_y
_atom_site_fract_z
_atom_site_U_iso_or_equiv
_atom_site_adp_type
_atom_site_calc_flag
_atom_site_refinement_flags
_atom_site_occupancy
_atom_site_type_symbol
Fe1 0.11105(5) 0.00607(7) -0.22534(3) 0.02057(18) Uani d . 1 Fe
C1 0.0238(3) -0.0392(5) -0.3745(2) 0.0178(8) Uani d . 1 C
C2 -0.0747(4) 0.0449(5) -0.3306(2) 0.0214(8) Uani d . 1 C
H2 -0.161 -0.0095 -0.3304 0.026 Uiso calc R 1 H
C3 -0.0229(4) 0.2212(5) -0.2877(3) 0.0248(9) Uani d . 1 C
H3 -0.0679 0.3048 -0.2534 0.03 Uiso calc R 1 H
C4 0.1073(4) 0.2525(5) -0.3044(3) 0.0255(9) Uani d . 1 C
H4 0.1647 0.361 -0.2838 0.031 Uiso calc R 1 H
C5 0.1378(4) 0.0929(5) -0.3577(2) 0.0203(8) Uani d . 1 C
H5 0.2191 0.0765 -0.3785 0.024 Uiso calc R 1 H
C6 0.2554(6) -0.1909(8) -0.1623(3) 0.0616(16) Uani d . 1 C
H6 0.309 -0.2606 -0.1964 0.074 Uiso calc R 1 H
C7 0.1288(6) -0.2463(6) -0.1505(3) 0.0519(13) Uani d . 1 C
H7 0.0806 -0.3607 -0.1751 0.062 Uiso calc R 1 H
C8 0.0843(5) -0.1061(6) -0.0966(3) 0.0388(11) Uani d . 1 C
H8 0.0006 -0.1085 -0.078 0.047 Uiso calc R 1 H
C9 0.1839(4) 0.0400(6) -0.0743(2) 0.0366(11) Uani d . 1 C
H9 0.1795 0.1536 -0.0384 0.044 Uiso calc R 1 H
C10 0.2912(4) -0.0128(8) -0.1148(3) 0.0544(14) Uani d . 1 C
H10 0.3728 0.0583 -0.111 0.065 Uiso calc R 1 H
B1 0.0135(4) -0.2396(6) -0.4231(3) 0.0163(9) Uani d . 1 B
O1 0.1187(2) -0.3230(3) -0.45319(16) 0.0202(6) Uani d . 1 O
H1 0.185 -0.2461 -0.4448 0.03 Uiso calc R 1 H
O2 -0.1077(2) -0.3400(3) -0.43684(17) 0.0212(6) Uani d . 1 O
H2A -0.1029 -0.4424 -0.4667 0.032 Uiso calc R 1 H

loop_
_atom_site_aniso_label
_atom_site_aniso_U_11
_atom_site_aniso_U_22
_atom_site_aniso_U_33
_atom_site_aniso_U_12
_atom_site_aniso_U_13
_atom_site_aniso_U_23
Fe1 0.0174(3) 0.0271(3) 0.0165(3) 0.0004(3) 0.0035(2) -0.0031(2)
C1 0.0145(18) 0.0231(19) 0.0138(16) 0.0024(15) 0.0007(14) 0.0025(14)
C2 0.0137(18) 0.025(2) 0.0235(19) -0.0004(15) 0.0014(15) -0.0024(15)
C3 0.022(2) 0.0234(19) 0.029(2) 0.0057(17) 0.0081(17) -0.0060(17)
C4 0.027(2) 0.0185(19) 0.031(2) -0.0040(17) 0.0089(17) -0.0020(17)
C5 0.021(2) 0.0210(19) 0.0207(18) -0.0043(17) 0.0087(15) -0.0028(16)
C6 0.067(4) 0.091(4) 0.019(2) 0.054(3) 0.000(2) 0.003(3)
C7 0.082(4) 0.040(3) 0.027(2) 0.007(3) 0.004(3) 0.007(2)
C8 0.042(3) 0.057(3) 0.016(2) -0.009(2) 0.0051(19) 0.002(2)
C9 0.044(3) 0.046(3) 0.0152(19) -0.010(2) 0.0008(18) -0.0119(18)
C10 0.021(2) 0.117(5) 0.020(2) -0.004(3) -0.0025(17) 0.016(3)
B1 0.010(2) 0.023(2) 0.0134(19) 0.0051(17) -0.0002(15) 0.0045(17)
O1 0.0139(13) 0.0170(12) 0.0296(14) -0.0025(10) 0.0060(11) -0.0033(11)
O2 0.0183(14) 0.0202(13) 0.0263(14) 0.0004(11) 0.0081(11) -0.0056(11)

loop_
_atom_type_symbol
_atom_type_description
_atom_type_scat_dispersion_real
_atom_type_scat_dispersion_imag
_atom_type_scat_source
Fe Fe 0.3463 0.8444 'International Tables Vol C Tables 4.2.6.8 and 6.1.1.4'
C C 0.0033 0.0016 'International Tables Vol C Tables 4.2.6.8 and 6.1.1.4'
H H 0 0 'International Tables Vol C Tables 4.2.6.8 and 6.1.1.4'
B B 0.0013 0.0007 'International Tables Vol C Tables 4.2.6.8 and 6.1.1.4'
O O 0.0106 0.006 'International Tables Vol C Tables 4.2.6.8 and 6.1.1.4'

loop_
_geom_angle_atom_site_label_1
_geom_angle_atom_site_label_2
_geom_angle_atom_site_label_3
_geom_angle
_geom_angle_publ_flag
C6 Fe1 C10 40.8(2) no
C6 Fe1 C7 40.0(2) no
C10 Fe1 C7 67.7(2) no
C6 Fe1 C5 109.83(18) no
C10 Fe1 C5 113.32(16) no
C7 Fe1 C5 135.38(17) no
C6 Fe1 C4 135.7(2) no
C10 Fe1 C4 110.18(18) no
C7 Fe1 C4 175.16(19) no
C5 Fe1 C4 40.80(13) no
C6 Fe1 C3 175.5(2) no
C10 Fe1 C3 135.48(19) no
C7 Fe1 C3 144.1(2) no
C5 Fe1 C3 68.39(14) no
C4 Fe1 C3 40.36(14) no
C6 Fe1 C2 143.6(2) no
C10 Fe1 C2 175.10(18) no
C7 Fe1 C2 114.60(18) no
C5 Fe1 C2 68.41(14) no
C4 Fe1 C2 67.88(14) no
C3 Fe1 C2 40.21(13) no
C6 Fe1 C9 67.82(17) no
C10 Fe1 C9 40.20(17) no
C7 Fe1 C9 67.33(17) no
C5 Fe1 C9 143.53(16) no
C4 Fe1 C9 114.13(15) no
C3 Fe1 C9 110.92(15) no
C2 Fe1 C9 135.85(16) no
C6 Fe1 C1 112.94(16) no
C10 Fe1 C1 143.31(17) no
C7 Fe1 C1 109.94(15) no
C5 Fe1 C1 41.20(13) no
C4 Fe1 C1 68.94(13) no
C3 Fe1 C1 68.71(13) no
C2 Fe1 C1 40.89(13) no
C9 Fe1 C1 175.15(15) no
C6 Fe1 C8 67.02(19) no
C10 Fe1 C8 67.28(17) no
C7 Fe1 C8 39.64(17) no
C5 Fe1 C8 174.84(16) no
C4 Fe1 C8 144.27(16) no
C3 Fe1 C8 115.06(17) no
C2 Fe1 C8 111.44(16) no
C9 Fe1 C8 40.01(15) no
C1 Fe1 C8 135.39(15) no
C2 C1 C5 106.3(3) no
C2 C1 B1 126.3(3) no
C5 C1 B1 127.2(3) no
C2 C1 Fe1 69.35(18) no
C5 C1 Fe1 68.96(17) no
B1 C1 Fe1 123.0(2) no
C3 C2 C1 109.1(3) no
C3 C2 Fe1 69.86(19) no
C1 C2 Fe1 69.76(18) no
C3 C2 H2 125.5 no
C1 C2 H2 125.4 no
Fe1 C2 H2 126.5 no
C2 C3 C4 108.3(3) no
C2 C3 Fe1 69.92(19) no
C4 C3 Fe1 69.8(2) no
C2 C3 H3 125.8 no
C4 C3 H3 125.8 no
Fe1 C3 H3 126 no
C3 C4 C5 108.2(3) no
C3 C4 Fe1 69.9(2) no
C5 C4 Fe1 69.4(2) no
C3 C4 H4 125.9 no
C5 C4 H4 125.9 no
Fe1 C4 H4 126.4 no
C4 C5 C1 108.1(3) no
C4 C5 Fe1 69.77(19) no
C1 C5 Fe1 69.84(19) no
C4 C5 H5 125.9 no
C1 C5 H5 125.9 no
Fe1 C5 H5 126 no
C7 C6 C10 108.2(4) no
C7 C6 Fe1 70.8(3) no
C10 C6 Fe1 70.1(3) no
C7 C6 H6 125.9 no
C10 C6 H6 125.9 no
Fe1 C6 H6 124.8 no
C6 C7 C8 108.3(4) no
C6 C7 Fe1 69.3(3) no
C8 C7 Fe1 70.8(2) no
C6 C7 H7 125.8 no
C8 C7 H7 125.8 no
Fe1 C7 H7 125.7 no
C7 C8 C9 108.6(4) no
C7 C8 Fe1 69.5(2) no
C9 C8 Fe1 69.9(2) no
C7 C8 H8 125.7 no
C9 C8 H8 125.7 no
Fe1 C8 H8 126.4 no
C10 C9 C8 107.4(4) no
C10 C9 Fe1 69.1(2) no
C8 C9 Fe1 70.1(2) no
C10 C9 H9 126.3 no
C8 C9 H9 126.3 no
Fe1 C9 H9 126 no
C9 C10 C6 107.5(4) no
C9 C10 Fe1 70.7(2) no
C6 C10 Fe1 69.1(2) no
C9 C10 H10 126.2 no
C6 C10 H10 126.2 no
Fe1 C10 H10 125.6 no
O2 B1 O1 118.0(3) yes
O2 B1 C1 118.1(3) yes
O1 B1 C1 123.9(3) yes
B1 O1 H1 109.5 no
B1 O2 H2A 109.5 no

loop_
_geom_bond_atom_site_label_1
_geom_bond_atom_site_label_2
_geom_bond_distance
_geom_bond_publ_flag
Fe1 C6 2.020(4) yes
Fe1 C10 2.032(4) yes
Fe1 C7 2.039(4) yes
Fe1 C5 2.043(3) yes
Fe1 C4 2.047(4) yes
Fe1 C3 2.048(3) yes
Fe1 C2 2.049(3) yes
Fe1 C9 2.053(3) yes
Fe1 C1 2.054(3) yes
Fe1 C8 2.056(4) yes
C1 C2 1.433(5) no
C1 C5 1.441(5) no
C1 B1 1.551(5) yes
C2 C3 1.408(5) no
C2 H2 0.95 no
C3 C4 1.413(5) no
C3 H3 0.95 no
C4 C5 1.426(5) no
C4 H4 0.95 no
C5 H5 0.95 no
C6 C7 1.387(7) no
C6 C10 1.413(7) no
C6 H6 0.95 no
C7 C8 1.388(6) no
C7 H7 0.95 no
C8 C9 1.406(6) no
C8 H8 0.95 no
C9 C10 1.404(6) no
C9 H9 0.95 no
C10 H10 0.95 no
B1 O2 1.375(4) yes
B1 O1 1.376(4) yes
O1 H1 0.84 yes
O2 H2A 0.84 yes

loop_
_geom_hbond_atom_site_label_D
_geom_hbond_atom_site_label_H
_geom_hbond_atom_site_label_A
_geom_hbond_site_symmetry_A
_geom_hbond_distance_DH
_geom_hbond_distance_HA
_geom_hbond_distance_DA
_geom_hbond_angle_DHA
O1 H1 O2 4_655 0.84 2.14 2.930(3) 156
O2 H2A O1 3_544 0.84 1.97 2.806(3) 172

loop_
_geom_torsion_atom_site_label_1
_geom_torsion_atom_site_label_2
_geom_torsion_atom_site_label_3
_geom_torsion_atom_site_label_4
_geom_torsion
_geom_torsion_publ_flag
C6 Fe1 C1 C2 147.9(3) no
C10 Fe1 C1 C2 -176.0(3) no
C7 Fe1 C1 C2 104.9(3) no
C5 Fe1 C1 C2 -117.8(3) no
C4 Fe1 C1 C2 -80.1(2) no
C3 Fe1 C1 C2 -36.7(2) no
C8 Fe1 C1 C2 67.9(3) no
C6 Fe1 C1 C5 -94.4(3) no
C10 Fe1 C1 C5 -58.2(4) no
C7 Fe1 C1 C5 -137.3(2) no
C4 Fe1 C1 C5 37.7(2) no
C3 Fe1 C1 C5 81.1(2) no
C2 Fe1 C1 C5 117.8(3) no
C8 Fe1 C1 C5 -174.3(2) no
C6 Fe1 C1 B1 27.2(4) no
C10 Fe1 C1 B1 63.3(4) no
C7 Fe1 C1 B1 -15.8(4) no
C5 Fe1 C1 B1 121.5(4) no
C4 Fe1 C1 B1 159.2(3) no
C3 Fe1 C1 B1 -157.4(3) no
C2 Fe1 C1 B1 -120.7(4) no
C8 Fe1 C1 B1 -52.8(4) no
C5 C1 C2 C3 -0.4(4) no
B1 C1 C2 C3 175.4(3) no
Fe1 C1 C2 C3 58.9(2) no
C5 C1 C2 Fe1 -59.4(2) no
B1 C1 C2 Fe1 116.4(3) no
C6 Fe1 C2 C3 -176.1(3) no
C7 Fe1 C2 C3 147.0(2) no
C5 Fe1 C2 C3 -81.6(2) no
C4 Fe1 C2 C3 -37.5(2) no
C9 Fe1 C2 C3 64.9(3) no
C1 Fe1 C2 C3 -120.4(3) no
C8 Fe1 C2 C3 103.9(2) no
C6 Fe1 C2 C1 -55.7(4) no
C7 Fe1 C2 C1 -92.5(2) no
C5 Fe1 C2 C1 38.81(19) no
C4 Fe1 C2 C1 82.9(2) no
C3 Fe1 C2 C1 120.4(3) no
C9 Fe1 C2 C1 -174.7(2) no
C8 Fe1 C2 C1 -135.6(2) no
C1 C2 C3 C4 0.6(4) no
Fe1 C2 C3 C4 59.4(2) no
C1 C2 C3 Fe1 -58.9(2) no
C10 Fe1 C3 C2 -176.5(2) no
C7 Fe1 C3 C2 -57.6(3) no
C5 Fe1 C3 C2 81.7(2) no
C4 Fe1 C3 C2 119.4(3) no
C9 Fe1 C3 C2 -137.5(2) no
C1 Fe1 C3 C2 37.3(2) no
C8 Fe1 C3 C2 -94.1(2) no
C10 Fe1 C3 C4 64.1(3) no
C7 Fe1 C3 C4 -177.0(3) no
C5 Fe1 C3 C4 -37.7(2) no
C2 Fe1 C3 C4 -119.4(3) no
C9 Fe1 C3 C4 103.1(2) no
C1 Fe1 C3 C4 -82.1(2) no
C8 Fe1 C3 C4 146.5(2) no
C2 C3 C4 C5 -0.5(4) no
Fe1 C3 C4 C5 59.0(2) no
C2 C3 C4 Fe1 -59.5(2) no
C6 Fe1 C4 C3 -176.8(2) no
C10 Fe1 C4 C3 -137.8(2) no
C5 Fe1 C4 C3 119.5(3) no
C2 Fe1 C4 C3 37.4(2) no
C9 Fe1 C4 C3 -94.4(2) no
C1 Fe1 C4 C3 81.5(2) no
C8 Fe1 C4 C3 -59.0(3) no
C6 Fe1 C4 C5 63.7(3) no
C10 Fe1 C4 C5 102.7(2) no
C3 Fe1 C4 C5 -119.5(3) no
C2 Fe1 C4 C5 -82.1(2) no
C9 Fe1 C4 C5 146.1(2) no
C1 Fe1 C4 C5 -38.0(2) no
C8 Fe1 C4 C5 -178.5(3) no
C3 C4 C5 C1 0.2(4) no
Fe1 C4 C5 C1 59.5(2) no
C3 C4 C5 Fe1 -59.3(2) no
C2 C1 C5 C4 0.1(4) no
B1 C1 C5 C4 -175.6(3) no
Fe1 C1 C5 C4 -59.5(2) no
C2 C1 C5 Fe1 59.6(2) no
B1 C1 C5 Fe1 -116.1(3) no
C6 Fe1 C5 C4 -138.2(3) no
C10 Fe1 C5 C4 -94.3(3) no
C7 Fe1 C5 C4 -175.6(3) no
C3 Fe1 C5 C4 37.3(2) no
C2 Fe1 C5 C4 80.7(2) no
C9 Fe1 C5 C4 -59.0(3) no
C1 Fe1 C5 C4 119.2(3) no
C6 Fe1 C5 C1 102.5(3) no
C10 Fe1 C5 C1 146.4(2) no
C7 Fe1 C5 C1 65.1(3) no
C4 Fe1 C5 C1 -119.2(3) no
C3 Fe1 C5 C1 -81.9(2) no
C2 Fe1 C5 C1 -38.53(19) no
C9 Fe1 C5 C1 -178.3(2) no
C10 Fe1 C6 C7 118.5(4) no
C5 Fe1 C6 C7 -138.4(3) no
C4 Fe1 C6 C7 -176.9(2) no
C2 Fe1 C6 C7 -58.2(4) no
C9 Fe1 C6 C7 80.7(3) no
C1 Fe1 C6 C7 -94.1(3) no
C8 Fe1 C6 C7 37.2(3) no
C7 Fe1 C6 C10 -118.5(4) no
C5 Fe1 C6 C10 103.1(3) no
C4 Fe1 C6 C10 64.6(3) no
C2 Fe1 C6 C10 -176.7(3) no
C9 Fe1 C6 C10 -37.8(3) no
C1 Fe1 C6 C10 147.4(3) no
C8 Fe1 C6 C10 -81.3(3) no
C10 C6 C7 C8 0.1(5) no
Fe1 C6 C7 C8 -60.3(3) no
C10 C6 C7 Fe1 60.4(3) no
C10 Fe1 C7 C6 -38.4(3) no
C5 Fe1 C7 C6 62.8(4) no
C3 Fe1 C7 C6 -176.8(3) no
C2 Fe1 C7 C6 146.4(3) no
C9 Fe1 C7 C6 -82.0(3) no
C1 Fe1 C7 C6 102.3(3) no
C8 Fe1 C7 C6 -119.2(4) no
C6 Fe1 C7 C8 119.2(4) no
C10 Fe1 C7 C8 80.8(3) no
C5 Fe1 C7 C8 -178.0(2) no
C3 Fe1 C7 C8 -57.6(4) no
C2 Fe1 C7 C8 -94.4(3) no
C9 Fe1 C7 C8 37.2(3) no
C1 Fe1 C7 C8 -138.5(3) no
C6 C7 C8 C9 0.2(5) no
Fe1 C7 C8 C9 -59.2(3) no
C6 C7 C8 Fe1 59.3(3) no
C6 Fe1 C8 C7 -37.5(3) no
C10 Fe1 C8 C7 -82.0(3) no
C4 Fe1 C8 C7 -175.3(3) no
C3 Fe1 C8 C7 146.9(3) no
C2 Fe1 C8 C7 103.1(3) no
C9 Fe1 C8 C7 -119.9(4) no
C1 Fe1 C8 C7 62.4(4) no
C6 Fe1 C8 C9 82.4(3) no
C10 Fe1 C8 C9 37.9(3) no
C7 Fe1 C8 C9 119.9(4) no
C4 Fe1 C8 C9 -55.4(4) no
C3 Fe1 C8 C9 -93.2(3) no
C2 Fe1 C8 C9 -137.0(3) no
C1 Fe1 C8 C9 -177.7(2) no
C7 C8 C9 C10 -0.3(4) no
Fe1 C8 C9 C10 -59.3(3) no
C7 C8 C9 Fe1 59.0(3) no
C6 Fe1 C9 C10 38.4(3) no
C7 Fe1 C9 C10 81.8(3) no
C5 Fe1 C9 C10 -55.3(4) no
C4 Fe1 C9 C10 -93.2(3) no
C3 Fe1 C9 C10 -136.9(3) no
C2 Fe1 C9 C10 -175.7(3) no
C8 Fe1 C9 C10 118.6(4) no
C6 Fe1 C9 C8 -80.2(3) no
C10 Fe1 C9 C8 -118.6(4) no
C7 Fe1 C9 C8 -36.8(3) no
C5 Fe1 C9 C8 -173.9(3) no
C4 Fe1 C9 C8 148.2(3) no
C3 Fe1 C9 C8 104.5(3) no
C2 Fe1 C9 C8 65.7(3) no
C8 C9 C10 C6 0.4(4) no
Fe1 C9 C10 C6 -59.5(3) no
C8 C9 C10 Fe1 59.9(3) no
C7 C6 C10 C9 -0.3(5) no
Fe1 C6 C10 C9 60.5(3) no
C7 C6 C10 Fe1 -60.8(3) no
C6 Fe1 C10 C9 -118.4(4) no
C7 Fe1 C10 C9 -80.8(3) no
C5 Fe1 C10 C9 147.8(2) no
C4 Fe1 C10 C9 103.9(3) no
C3 Fe1 C10 C9 65.5(3) no
C1 Fe1 C10 C9 -174.6(2) no
C8 Fe1 C10 C9 -37.7(3) no
C7 Fe1 C10 C6 37.6(3) no
C5 Fe1 C10 C6 -93.8(3) no
C4 Fe1 C10 C6 -137.8(3) no
C3 Fe1 C10 C6 -176.1(3) no
C9 Fe1 C10 C6 118.4(4) no
C1 Fe1 C10 C6 -56.2(4) no
C8 Fe1 C10 C6 80.6(3) no
C2 C1 B1 O2 8.3(5) no
C5 C1 B1 O2 -176.8(3) no
Fe1 C1 B1 O2 95.7(3) no
C2 C1 B1 O1 -171.6(3) no
C5 C1 B1 O1 3.3(5) no
Fe1 C1 B1 O1 -84.1(4) no
